data_2244206
loop_
_publ_author_name
'Priyanka, Prabhakar'
'Jayanna, Bidarur K.'
'Kiran Kumar, Haruvegowda'
Vinaya
'Divakara, Thayamma R.'
'Yathirajan, Hemmige S.'
'Glidewell, Christopher'
'Parkin, Sean'

_publ_section_title
;
 Synthesis and crystal structure of topiramate azidosulfate at 90K and
 298K
;
_journal_coeditor_code VM2271
_journal_issue 10
_journal_name_full 'Acta Crystallographica Section E'
_journal_page_first 984
_journal_page_last 988
_journal_paper_doi 10.1107/S2056989022008799
_journal_volume 78
_journal_year 2022
_chemical_absolute_configuration ad
_chemical_formula_moiety 'C12 H19 N3 O8 S'
_chemical_formula_sum 'C12 H19 N3 O8 S'
_chemical_formula_weight 365.36
_space_group_crystal_system orthorhombic
_space_group_IT_number 19
_space_group_name_Hall 'P 2ac 2ab'
_space_group_name_H-M_alt 'P 21 21 21'
_atom_sites_solution_hydrogens difmap
_atom_sites_solution_primary direct
_atom_sites_solution_secondary difmap
_audit_creation_method 'SHELXL-2019/2 and CIFFIX'
_cell_angle_alpha 90
_cell_angle_beta 90
_cell_angle_gamma 90
_cell_formula_units_Z 4
_cell_length_a 8.0717(8)
_cell_length_b 9.1135(12)
_cell_length_c 22.506(3)
_cell_measurement_reflns_used 9504
_cell_measurement_temperature 298(2)
_cell_measurement_theta_max 27.49
_cell_measurement_theta_min 3.37
_cell_volume 1655.6(4)
_computing_cell_refinement
;
<i>APEX3</i> (Bruker, 2016)
;
_computing_data_collection
;
<i>APEX3</i> (Bruker, 2016)
;
_computing_data_reduction
;
<i>APEX3</i> (Bruker, 2016)
;
_computing_molecular_graphics
;
<i>XP</i> in <i>SHELXTL</i> (Sheldrick, 2008)
;
_computing_publication_material
;
<i>SHELXTL</i> (Sheldrick, 2008) and <i>publCIF</i> (Westrip,
2010)
;
_computing_structure_refinement
;
<i>SHELXL2019/2</i> (Sheldrick, 2015b)
;
_computing_structure_solution
;
<i>SHELXT</i> (Sheldrick, 2015a)
;
_diffrn_ambient_temperature 298(2)
_diffrn_detector_area_resol_mean 7.41
_diffrn_measured_fraction_theta_full 0.994
_diffrn_measured_fraction_theta_max 0.995
_diffrn_measurement_device_type 'Bruker D8 Venture dual source'
_diffrn_measurement_method '\f and \w scans'
_diffrn_radiation_type MoK\a
_diffrn_radiation_wavelength 0.71073
_diffrn_reflns_av_R_equivalents 0.0666
_diffrn_reflns_av_unetI/netI 0.0425
_diffrn_reflns_limit_h_max 10
_diffrn_reflns_limit_h_min -10
_diffrn_reflns_limit_k_max 11
_diffrn_reflns_limit_k_min -11
_diffrn_reflns_limit_l_max 25
_diffrn_reflns_limit_l_min -29
_diffrn_reflns_number 22913
_diffrn_reflns_theta_full 25.242
_diffrn_reflns_theta_max 27.501
_diffrn_reflns_theta_min 2.411
_diffrn_source microsource
_exptl_absorpt_coefficient_mu 0.242
_exptl_absorpt_correction_T_max 0.959
_exptl_absorpt_correction_T_min 0.815
_exptl_absorpt_correction_type multi-scan
_exptl_absorpt_process_details
;
(<i>SADABS</i>; Krause <i>et al.</i>,  2015)
;
_exptl_crystal_colour colourless
_exptl_crystal_density_diffrn 1.466
_exptl_crystal_description 'cut block'
_exptl_crystal_F_000 768
_exptl_crystal_size_max 0.240
_exptl_crystal_size_mid 0.220
_exptl_crystal_size_min 0.140
_refine_diff_density_max 0.203
_refine_diff_density_min -0.270
_refine_ls_abs_structure_details
;
Flack <i>x</i> determined using 1388 quotients
[(<i>I</i>^+^)-(<i>I</i>^-^)]/[(<i>I</i>^+^)+(<i>I</i>^-^)]
(Parsons <i>et al.</i>,  2013)
;
_refine_ls_abs_structure_Flack 0.07(5)
_refine_ls_extinction_method none
_refine_ls_goodness_of_fit_ref 1.036
_refine_ls_hydrogen_treatment constr
_refine_ls_matrix_type full
_refine_ls_number_parameters 221
_refine_ls_number_reflns 3786
_refine_ls_number_restraints 0
_refine_ls_restrained_S_all 1.036
_refine_ls_R_factor_all 0.0386
_refine_ls_R_factor_gt 0.0357
_refine_ls_shift/su_max 0.000
_refine_ls_shift/su_mean 0.000
_refine_ls_structure_factor_coef Fsqd
_refine_ls_weighting_details 'w=1/[\s^2^(Fo^2^)+(0.0574P)^2^+0.1732P] where P=(Fo^2^+2Fc^2^)/3'
_refine_ls_weighting_scheme calc
_refine_ls_wR_factor_gt 0.0960
_refine_ls_wR_factor_ref 0.0987
_reflns_number_gt 3523
_reflns_number_total 3786
_reflns_threshold_expression 'I > 2\s(I)'
_cod_data_source_file vm2271sup1.cif
_cod_data_source_block I-298K
_cod_original_cell_volume 1655.6(3)
_cod_database_code 2244206
_shelx_space_group_comment
;
The symmetry employed for this shelxl refinement is uniquely defined
by the following loop, which should always be used as a source of
symmetry information in preference to the above space-group names.
They are only intended as comments.
;
_shelx_estimated_absorpt_t_min 0.944
_shelx_estimated_absorpt_t_max 0.967

loop_
_space_group_symop_operation_xyz
'x, y, z'
'-x+1/2, -y, z+1/2'
'-x, y+1/2, -z+1/2'
'x+1/2, -y+1/2, -z'

loop_
_atom_site_type_symbol
_atom_site_label
_atom_site_fract_x
_atom_site_fract_y
_atom_site_fract_z
_atom_site_U_iso_or_equiv
_atom_site_adp_type
_atom_site_calc_flag
_atom_site_occupancy
_atom_site_disorder_assembly
_atom_site_disorder_group
S S1 0.74935(9) 0.79040(6) 0.39549(3) 0.05008(19) Uani d 1 . .
O O1 0.68675(18) 0.39774(16) 0.38959(6) 0.0334(3) Uani d 1 . .
O O2 0.3760(2) 0.3015(2) 0.44310(7) 0.0418(4) Uani d 1 . .
O O3 0.29761(19) 0.4019(2) 0.35639(7) 0.0444(4) Uani d 1 . .
O O4 0.6115(2) 0.22006(19) 0.27062(7) 0.0405(4) Uani d 1 . .
O O5 0.81632(19) 0.37532(19) 0.29858(8) 0.0406(4) Uani d 1 . .
O O6 0.7900(2) 0.65798(18) 0.35461(8) 0.0424(4) Uani d 1 . .
O O7 0.9030(3) 0.8324(3) 0.42018(11) 0.0739(7) Uani d 1 . .
O O8 0.6469(4) 0.8910(2) 0.36562(13) 0.0810(7) Uani d 1 . .
N N1 0.6247(3) 0.7208(3) 0.44695(12) 0.0586(6) Uani d 1 . .
N N2 0.6998(4) 0.6366(3) 0.48301(13) 0.0658(7) Uani d 1 . .
N N3 0.7518(6) 0.5639(5) 0.51657(17) 0.1031(12) Uani d 1 . .
C C1 0.6730(3) 0.4242(2) 0.32874(9) 0.0317(4) Uani d 1 . .
C C2 0.5312(3) 0.3413(3) 0.29776(9) 0.0345(4) Uani d 1 . .
H H2 0.479985 0.403642 0.267422 0.041 Uiso calc 1 . .
C C3 0.3998(2) 0.2823(3) 0.33972(9) 0.0356(4) Uani d 1 . .
H H3 0.333367 0.207389 0.319499 0.043 Uiso calc 1 . .
C C4 0.4662(3) 0.2211(2) 0.39892(10) 0.0349(4) Uani d 1 . .
H H4 0.442711 0.115874 0.402132 0.042 Uiso calc 1 . .
C C5 0.6487(3) 0.2499(2) 0.40661(10) 0.0354(5) Uani d 1 . .
H H5A 0.679702 0.234428 0.447786 0.042 Uiso calc 1 . .
H H5B 0.711710 0.181983 0.382284 0.042 Uiso calc 1 . .
C C6 0.2387(3) 0.3687(3) 0.41482(10) 0.0414(5) Uani d 1 . .
C C7 0.0929(3) 0.2650(4) 0.41220(13) 0.0581(8) Uani d 1 . .
H H7A 0.005298 0.309049 0.389497 0.087 Uiso calc 1 . .
H H7B 0.054350 0.245317 0.451757 0.087 Uiso calc 1 . .
H H7C 0.126270 0.174873 0.393681 0.087 Uiso calc 1 . .
C C8 0.2014(4) 0.5115(4) 0.44567(16) 0.0670(9) Uani d 1 . .
H H8A 0.299085 0.571603 0.446096 0.101 Uiso calc 1 . .
H H8B 0.166869 0.492278 0.485738 0.101 Uiso calc 1 . .
H H8C 0.114454 0.561748 0.424853 0.101 Uiso calc 1 . .
C C9 0.7734(3) 0.2684(3) 0.25411(10) 0.0420(5) Uani d 1 . .
C C10 0.8905(4) 0.1406(3) 0.25816(15) 0.0605(7) Uani d 1 . .
H H10A 0.860101 0.067868 0.229299 0.091 Uiso calc 1 . .
H H10B 0.884762 0.098732 0.297250 0.091 Uiso calc 1 . .
H H10C 1.001458 0.173537 0.250531 0.091 Uiso calc 1 . .
C C11 0.7710(4) 0.3396(4) 0.19315(12) 0.0612(7) Uani d 1 . .
H H11A 0.742453 0.267603 0.163763 0.092 Uiso calc 1 . .
H H11B 0.878574 0.379166 0.184444 0.092 Uiso calc 1 . .
H H11C 0.690558 0.417191 0.192682 0.092 Uiso calc 1 . .
C C12 0.6536(3) 0.5884(2) 0.32299(11) 0.0399(5) Uani d 1 . .
H H12A 0.655642 0.616531 0.281430 0.048 Uiso calc 1 . .
H H12B 0.548641 0.619096 0.339866 0.048 Uiso calc 1 . .

loop_
_atom_site_aniso_label
_atom_site_aniso_U_11
_atom_site_aniso_U_22
_atom_site_aniso_U_33
_atom_site_aniso_U_12
_atom_site_aniso_U_13
_atom_site_aniso_U_23
S1 0.0602(4) 0.0303(3) 0.0598(4) -0.0049(3) 0.0056(3) -0.0074(2)
O1 0.0365(7) 0.0311(7) 0.0326(7) -0.0014(6) -0.0052(6) 0.0011(6)
O2 0.0355(7) 0.0565(10) 0.0333(7) 0.0088(8) -0.0010(6) -0.0008(7)
O3 0.0373(8) 0.0580(10) 0.0377(8) 0.0136(7) 0.0045(7) 0.0071(7)
O4 0.0382(7) 0.0418(8) 0.0416(8) -0.0060(7) 0.0071(7) -0.0148(7)
O5 0.0312(7) 0.0451(9) 0.0455(9) -0.0025(7) 0.0042(6) -0.0133(7)
O6 0.0441(9) 0.0327(8) 0.0505(9) -0.0036(6) 0.0048(7) -0.0046(7)
O7 0.0710(14) 0.0659(14) 0.0848(16) -0.0266(12) 0.0040(12) -0.0256(12)
O8 0.110(2) 0.0347(10) 0.0983(17) 0.0140(12) -0.0007(16) 0.0037(11)
N1 0.0585(13) 0.0592(14) 0.0583(13) 0.0015(12) 0.0130(11) -0.0079(12)
N2 0.0774(18) 0.0630(16) 0.0570(15) -0.0066(14) 0.0089(14) -0.0031(13)
N3 0.127(3) 0.105(3) 0.077(2) 0.003(3) 0.000(3) 0.026(2)
C1 0.0312(9) 0.0324(10) 0.0315(10) 0.0009(8) -0.0007(8) -0.0017(8)
C2 0.0323(10) 0.0420(11) 0.0292(10) 0.0006(8) -0.0005(8) -0.0045(9)
C3 0.0276(8) 0.0439(11) 0.0353(10) -0.0019(9) -0.0002(8) -0.0058(9)
C4 0.0332(9) 0.0333(10) 0.0382(11) 0.0012(8) 0.0028(8) 0.0009(9)
C5 0.0338(10) 0.0305(10) 0.0417(11) 0.0041(8) -0.0017(8) 0.0061(8)
C6 0.0343(10) 0.0544(13) 0.0354(11) 0.0097(11) 0.0028(9) 0.0025(9)
C7 0.0346(11) 0.091(2) 0.0489(14) -0.0055(13) 0.0014(10) 0.0063(15)
C8 0.075(2) 0.0620(18) 0.0640(18) 0.0221(16) 0.0206(16) -0.0047(15)
C9 0.0373(11) 0.0472(12) 0.0416(11) -0.0022(10) 0.0072(9) -0.0130(10)
C10 0.0526(15) 0.0566(15) 0.0722(18) 0.0116(14) 0.0114(14) -0.0184(14)
C11 0.0600(16) 0.0788(19) 0.0449(14) -0.0095(16) 0.0106(13) -0.0052(13)
C12 0.0450(12) 0.0331(11) 0.0415(12) 0.0021(9) -0.0049(9) 0.0020(9)

loop_
_atom_type_symbol
_atom_type_description
_atom_type_scat_dispersion_real
_atom_type_scat_dispersion_imag
_atom_type_scat_source
C C 0.0033 0.0016 'International Tables Vol C Tables 4.2.6.8 and 6.1.1.4'
H H 0.0000 0.0000 'International Tables Vol C Tables 4.2.6.8 and 6.1.1.4'
N N 0.0061 0.0033 'International Tables Vol C Tables 4.2.6.8 and 6.1.1.4'
O O 0.0106 0.0060 'International Tables Vol C Tables 4.2.6.8 and 6.1.1.4'
S S 0.1246 0.1234 'International Tables Vol C Tables 4.2.6.8 and 6.1.1.4'

loop_
_geom_angle_atom_site_label_1
_geom_angle_atom_site_label_2
_geom_angle_atom_site_label_3
_geom_angle_site_symmetry_1
_geom_angle_site_symmetry_3
_geom_angle
_geom_angle_publ_flag
O8 S1 O7 . . 121.86(16) ?
O8 S1 O6 . . 110.36(14) ?
O7 S1 O6 . . 104.96(12) ?
O8 S1 N1 . . 103.09(17) ?
O7 S1 N1 . . 111.19(15) ?
O6 S1 N1 . . 104.17(11) ?
C1 O1 C5 . . 114.07(16) ?
C6 O2 C4 . . 107.84(16) ?
C3 O3 C6 . . 105.87(17) ?
C2 O4 C9 . . 106.84(16) ?
C1 O5 C9 . . 110.53(16) ?
C12 O6 S1 . . 117.92(14) ?
N2 N1 S1 . . 112.8(2) ?
N3 N2 N1 . . 173.9(4) ?
O1 C1 O5 . . 110.61(17) ?
O1 C1 C12 . . 105.30(17) ?
O5 C1 C12 . . 110.87(19) ?
O1 C1 C2 . . 114.75(18) ?
O5 C1 C2 . . 103.67(16) ?
C12 C1 C2 . . 111.76(18) ?
O4 C2 C3 . . 108.12(18) ?
O4 C2 C1 . . 103.75(16) ?
C3 C2 C1 . . 114.32(17) ?
O4 C2 H2 . . 110.1 ?
C3 C2 H2 . . 110.1 ?
C1 C2 H2 . . 110.1 ?
O3 C3 C2 . . 107.36(18) ?
O3 C3 C4 . . 104.59(17) ?
C2 C3 C4 . . 115.04(17) ?
O3 C3 H3 . . 109.9 ?
C2 C3 H3 . . 109.9 ?
C4 C3 H3 . . 109.9 ?
O2 C4 C5 . . 109.14(18) ?
O2 C4 C3 . . 103.79(16) ?
C5 C4 C3 . . 112.11(18) ?
O2 C4 H4 . . 110.5 ?
C5 C4 H4 . . 110.5 ?
C3 C4 H4 . . 110.5 ?
O1 C5 C4 . . 110.00(17) ?
O1 C5 H5A . . 109.7 ?
C4 C5 H5A . . 109.7 ?
O1 C5 H5B . . 109.7 ?
C4 C5 H5B . . 109.7 ?
H5A C5 H5B . . 108.2 ?
O2 C6 O3 . . 104.16(17) ?
O2 C6 C8 . . 108.8(2) ?
O3 C6 C8 . . 107.9(2) ?
O2 C6 C7 . . 110.9(2) ?
O3 C6 C7 . . 110.8(2) ?
C8 C6 C7 . . 113.7(2) ?
C6 C7 H7A . . 109.5 ?
C6 C7 H7B . . 109.5 ?
H7A C7 H7B . . 109.5 ?
C6 C7 H7C . . 109.5 ?
H7A C7 H7C . . 109.5 ?
H7B C7 H7C . . 109.5 ?
C6 C8 H8A . . 109.5 ?
C6 C8 H8B . . 109.5 ?
H8A C8 H8B . . 109.5 ?
C6 C8 H8C . . 109.5 ?
H8A C8 H8C . . 109.5 ?
H8B C8 H8C . . 109.5 ?
O4 C9 O5 . . 104.36(16) ?
O4 C9 C10 . . 108.7(2) ?
O5 C9 C10 . . 109.3(2) ?
O4 C9 C11 . . 110.8(2) ?
O5 C9 C11 . . 110.0(2) ?
C10 C9 C11 . . 113.2(2) ?
C9 C10 H10A . . 109.5 ?
C9 C10 H10B . . 109.5 ?
H10A C10 H10B . . 109.5 ?
C9 C10 H10C . . 109.5 ?
H10A C10 H10C . . 109.5 ?
H10B C10 H10C . . 109.5 ?
C9 C11 H11A . . 109.5 ?
C9 C11 H11B . . 109.5 ?
H11A C11 H11B . . 109.5 ?
C9 C11 H11C . . 109.5 ?
H11A C11 H11C . . 109.5 ?
H11B C11 H11C . . 109.5 ?
O6 C12 C1 . . 108.13(18) ?
O6 C12 H12A . . 110.1 ?
C1 C12 H12A . . 110.1 ?
O6 C12 H12B . . 110.1 ?
C1 C12 H12B . . 110.1 ?
H12A C12 H12B . . 108.4 ?

loop_
_geom_bond_atom_site_label_1
_geom_bond_atom_site_label_2
_geom_bond_site_symmetry_2
_geom_bond_distance
_geom_bond_publ_flag
S1 O8 . 1.406(3) ?
S1 O7 . 1.412(2) ?
S1 O6 . 1.5527(17) ?
S1 N1 . 1.660(3) ?
O1 C1 . 1.395(3) ?
O1 C5 . 1.434(3) ?
O2 C6 . 1.417(3) ?
O2 C4 . 1.434(3) ?
O3 C3 . 1.418(3) ?
O3 C6 . 1.431(3) ?
O4 C2 . 1.419(3) ?
O4 C9 . 1.429(3) ?
O5 C1 . 1.413(3) ?
O5 C9 . 1.439(3) ?
O6 C12 . 1.457(3) ?
N1 N2 . 1.271(4) ?
N2 N3 . 1.089(5) ?
C1 C12 . 1.510(3) ?
C1 C2 . 1.539(3) ?
C2 C3 . 1.518(3) ?
C2 H2 . 0.9800 ?
C3 C4 . 1.540(3) ?
C3 H3 . 0.9800 ?
C4 C5 . 1.507(3) ?
C4 H4 . 0.9800 ?
C5 H5A . 0.9700 ?
C5 H5B . 0.9700 ?
C6 C8 . 1.506(4) ?
C6 C7 . 1.511(4) ?
C7 H7A . 0.9600 ?
C7 H7B . 0.9600 ?
C7 H7C . 0.9600 ?
C8 H8A . 0.9600 ?
C8 H8B . 0.9600 ?
C8 H8C . 0.9600 ?
C9 C10 . 1.503(4) ?
C9 C11 . 1.518(4) ?
C10 H10A . 0.9600 ?
C10 H10B . 0.9600 ?
C10 H10C . 0.9600 ?
C11 H11A . 0.9600 ?
C11 H11B . 0.9600 ?
C11 H11C . 0.9600 ?
C12 H12A . 0.9700 ?
C12 H12B . 0.9700 ?

loop_
_geom_hbond_atom_site_label_D
_geom_hbond_atom_site_label_H
_geom_hbond_atom_site_label_A
_geom_hbond_site_symmetry_A
_geom_hbond_distance_DH
_geom_hbond_distance_HA
_geom_hbond_distance_DA
_geom_hbond_angle_DHA
_geom_hbond_publ_flag
C7 H7A O1 1_455 0.96 2.70 3.531(3) 145.8 no
C7 H7A O5 1_455 0.96 2.62 3.540(3) 160.0 no
C5 H5B O8 1_545 0.97 2.73 3.398(3) 126.7 no
C12 H12A O4 3_655 0.97 2.63 3.234(3) 120.7 no

loop_
_geom_torsion_atom_site_label_1
_geom_torsion_atom_site_label_2
_geom_torsion_atom_site_label_3
_geom_torsion_atom_site_label_4
_geom_torsion_site_symmetry_1
_geom_torsion_site_symmetry_2
_geom_torsion_site_symmetry_3
_geom_torsion_site_symmetry_4
_geom_torsion
_geom_torsion_publ_flag
O8 S1 O6 C12 . . . . -47.7(2) ?
O7 S1 O6 C12 . . . . 179.27(18) ?
N1 S1 O6 C12 . . . . 62.31(19) ?
O8 S1 N1 N2 . . . . -173.4(2) ?
O7 S1 N1 N2 . . . . -41.2(3) ?
O6 S1 N1 N2 . . . . 71.3(2) ?
C5 O1 C1 O5 . . . . -80.8(2) ?
C5 O1 C1 C12 . . . . 159.36(17) ?
C5 O1 C1 C2 . . . . 36.0(2) ?
C9 O5 C1 O1 . . . . 121.76(19) ?
C9 O5 C1 C12 . . . . -121.8(2) ?
C9 O5 C1 C2 . . . . -1.7(2) ?
C9 O4 C2 C3 . . . . -154.34(17) ?
C9 O4 C2 C1 . . . . -32.6(2) ?
O1 C1 C2 O4 . . . . -99.94(19) ?
O5 C1 C2 O4 . . . . 20.8(2) ?
C12 C1 C2 O4 . . . . 140.27(19) ?
O1 C1 C2 C3 . . . . 17.6(3) ?
O5 C1 C2 C3 . . . . 138.32(19) ?
C12 C1 C2 C3 . . . . -102.2(2) ?
C6 O3 C3 C2 . . . . -150.25(18) ?
C6 O3 C3 C4 . . . . -27.6(2) ?
O4 C2 C3 O3 . . . . -167.48(17) ?
C1 C2 C3 O3 . . . . 77.5(2) ?
O4 C2 C3 C4 . . . . 76.6(2) ?
C1 C2 C3 C4 . . . . -38.4(3) ?
C6 O2 C4 C5 . . . . 135.43(19) ?
C6 O2 C4 C3 . . . . 15.7(2) ?
O3 C3 C4 O2 . . . . 7.4(2) ?
C2 C3 C4 O2 . . . . 124.95(19) ?
O3 C3 C4 C5 . . . . -110.21(19) ?
C2 C3 C4 C5 . . . . 7.3(3) ?
C1 O1 C5 C4 . . . . -69.5(2) ?
O2 C4 C5 O1 . . . . -70.3(2) ?
C3 C4 C5 O1 . . . . 44.1(2) ?
C4 O2 C6 O3 . . . . -33.2(2) ?
C4 O2 C6 C8 . . . . -148.0(2) ?
C4 O2 C6 C7 . . . . 86.1(2) ?
C3 O3 C6 O2 . . . . 38.0(2) ?
C3 O3 C6 C8 . . . . 153.5(2) ?
C3 O3 C6 C7 . . . . -81.4(2) ?
C2 O4 C9 O5 . . . . 31.7(2) ?
C2 O4 C9 C10 . . . . 148.3(2) ?
C2 O4 C9 C11 . . . . -86.6(2) ?
C1 O5 C9 O4 . . . . -17.9(2) ?
C1 O5 C9 C10 . . . . -134.0(2) ?
C1 O5 C9 C11 . . . . 101.1(2) ?
S1 O6 C12 C1 . . . . -135.17(17) ?
O1 C1 C12 O6 . . . . 53.4(2) ?
O5 C1 C12 O6 . . . . -66.3(2) ?
C2 C1 C12 O6 . . . . 178.62(17) ?
